data_7245687
loop_
_publ_author_name
'Zhang, Wei'
'Tang, Chuan-Su'
'Xiang, Shi-Qun'

_publ_section_title
;
 Condensation of acrylonitrile and aryl acetonitrile: construction of
 \a-amino-\b-cyano cyclohexene skeletons
;
_journal_issue 46
_journal_name_full 'RSC Advances'
_journal_page_first 29840
_journal_page_last 29843
_journal_paper_doi 10.1039/D2RA04936H
_journal_volume 12
_journal_year 2022
_chemical_formula_moiety 'C21 H18 N4'
_chemical_formula_sum 'C21 H18 N4'
_chemical_formula_weight 326.39
_space_group_crystal_system triclinic
_space_group_IT_number 2
_space_group_name_Hall '-P 1'
_space_group_name_H-M_alt 'P -1'
_atom_sites_solution_hydrogens geom
_atom_sites_solution_primary direct
_atom_sites_solution_secondary difmap
_audit_creation_date 2022-03-12
_audit_creation_method
;
Olex2 1.5
(compiled 2021.12.09 svn.r5202d8cf for OlexSys, GUI svn.r6439)
;
_audit_update_record
;
2022-03-12 deposited with the CCDC.	2022-09-27 downloaded from the CCDC.
;
_cell_angle_alpha 68.234(5)
_cell_angle_beta 89.533(4)
_cell_angle_gamma 84.560(4)
_cell_formula_units_Z 4
_cell_length_a 6.1541(2)
_cell_length_b 16.1600(8)
_cell_length_c 18.3677(9)
_cell_measurement_reflns_used 4568
_cell_measurement_temperature 150.15
_cell_measurement_theta_max 74.2670
_cell_measurement_theta_min 4.6090
_cell_volume 1688.08(14)
_computing_molecular_graphics 'Olex2 1.5 (Dolomanov et al., 2009)'
_computing_publication_material 'Olex2 1.5 (Dolomanov et al., 2009)'
_computing_structure_refinement 'XH  (Sheldrick, 2008)'
_computing_structure_solution 'XS  (Sheldrick, 2008)'
_diffrn_ambient_temperature 150.15
_diffrn_detector_area_resol_mean 10.5594
_diffrn_measured_fraction_theta_full 0.990
_diffrn_measured_fraction_theta_max 0.990
_diffrn_measurement_device_type 'SuperNova, Dual, Cu at home/near, Atlas'
_diffrn_measurement_method '\w scans'
_diffrn_radiation_monochromator mirror
_diffrn_radiation_type CuK\a
_diffrn_radiation_wavelength 1.54178
_diffrn_reflns_av_R_equivalents 0.0461
_diffrn_reflns_av_unetI/netI 0.0477
_diffrn_reflns_limit_h_max 7
_diffrn_reflns_limit_h_min -6
_diffrn_reflns_limit_k_max 19
_diffrn_reflns_limit_k_min -19
_diffrn_reflns_limit_l_max 22
_diffrn_reflns_limit_l_min -20
_diffrn_reflns_number 12220
_diffrn_reflns_theta_full 69.99
_diffrn_reflns_theta_max 69.99
_diffrn_reflns_theta_min 4.60
_diffrn_source 'fine-focus sealed tube'
_exptl_absorpt_coefficient_mu 0.614
_exptl_absorpt_correction_T_max 0.9190
_exptl_absorpt_correction_T_min 0.8975
_exptl_absorpt_correction_type multi-scan
_exptl_crystal_colour colourless
_exptl_crystal_colour_primary colourless
_exptl_crystal_density_diffrn 1.284
_exptl_crystal_density_method 'not measured'
_exptl_crystal_description plate
_exptl_crystal_F_000 688
_exptl_crystal_size_max 0.18
_exptl_crystal_size_mid 0.16
_exptl_crystal_size_min 0.14
_refine_diff_density_max 0.234
_refine_diff_density_min -0.263
_refine_diff_density_rms 0.052
_refine_ls_extinction_method none
_refine_ls_goodness_of_fit_ref 1.072
_refine_ls_hydrogen_treatment mixed
_refine_ls_matrix_type full
_refine_ls_number_parameters 493
_refine_ls_number_reflns 6364
_refine_ls_number_restraints 0
_refine_ls_restrained_S_all 1.072
_refine_ls_R_factor_all 0.0721
_refine_ls_R_factor_gt 0.0557
_refine_ls_shift/su_max 0.081
_refine_ls_shift/su_mean 0.015
_refine_ls_structure_factor_coef Fsqd
_refine_ls_weighting_details 'calc w=1/[\s^2^(Fo^2^)+(0.0605P)^2^+0.9671P] where P=(Fo^2^+2Fc^2^)/3'
_refine_ls_weighting_scheme calc
_refine_ls_wR_factor_gt 0.1422
_refine_ls_wR_factor_ref 0.1516
_reflns_number_gt 5120
_reflns_number_total 6364
_reflns_threshold_expression >2sigma(I)
_cod_data_source_file d2ra04936h2.cif
_cod_data_source_block 5a
_cod_original_cell_volume 1688.08(13)
_cod_database_code 7245687
_olex2_refinement_description
;
1. Fixed Uiso
 At 1.2 times of:
  All C(H) groups, All C(H,H) groups, All N(H,H) groups
2. Others
 Fixed Sof: C1(0.5) C5(0.5) C7(0.5) C8(0.5) H1A(0.5) H1B(0.5)
3.a Secondary CH2 refined with riding coordinates:
 C22(H22A,H22B), C28(H28A,H28B), C36(H36A,H36B), C15(H15A,H15B), C23(H23A,
 H23B), C29(H29A,H29B)
3.b Aromatic/amide H refined with riding coordinates:
 C20(H20), C24(H24), C25(H25), C35(H35), C37(H37), C38(H38), C39(H39),
 C40(H40), C42(H42), C45(H45), C30(H30), C34(H34), C41(H41), C43(H43), C44(H44),
  C46(H46), C2(H2)
3.c X=CH2 refined with riding coordinates:
 N13(H13A,H13B)
;
_olex2_submission_special_instructions 'No special instructions were received'

loop_
_space_group_symop_id
_space_group_symop_operation_xyz
1 'x, y, z'
2 '-x, -y, -z'

loop_
_atom_site_label
_atom_site_type_symbol
_atom_site_fract_x
_atom_site_fract_y
_atom_site_fract_z
_atom_site_U_iso_or_equiv
_atom_site_adp_type
_atom_site_occupancy
_atom_site_symmetry_multiplicity
_atom_site_calc_flag
_atom_site_refinement_flags
_atom_site_disorder_assembly
_atom_site_disorder_group
N1 N 0.9336(3) 0.83788(10) 0.16574(9) 0.0208(3) Uani 1 1 d . . .
C3 C 0.8609(3) 0.91756(12) 0.16906(11) 0.0197(4) Uani 1 1 d . . .
C4 C 1.1177(3) 0.83489(12) 0.12704(10) 0.0196(4) Uani 1 1 d . . .
N5 N 1.2303(3) 0.90375(10) 0.08752(9) 0.0216(3) Uani 1 1 d . . .
C6 C 1.1549(3) 0.98353(12) 0.09125(10) 0.0192(4) Uani 1 1 d . . .
N9 N 1.3923(3) 1.08325(12) 0.22772(11) 0.0282(4) Uani 1 1 d . . .
N13 N 0.6749(3) 0.92126(11) 0.20694(11) 0.0275(4) Uani 1 1 d . . .
H13A H 0.6064 0.8729 0.2282 0.033 Uiso 1 1 calc R . .
H13B H 0.6215 0.9721 0.2105 0.033 Uiso 1 1 calc R . .
C14 C 1.2061(3) 0.74561(12) 0.12738(11) 0.0210(4) Uani 1 1 d . . .
C16 C 0.9768(3) 0.99385(12) 0.13429(11) 0.0199(4) Uani 1 1 d . . .
C20 C 1.0822(3) 0.67293(14) 0.15526(12) 0.0265(4) Uani 1 1 d . . .
H20 H 0.9410 0.6801 0.1747 0.032 Uiso 1 1 calc R . .
C22 C 0.8983(3) 1.08118(12) 0.14225(12) 0.0232(4) Uani 1 1 d . . .
H22A H 0.8548 1.0692 0.1970 0.028 Uiso 1 1 calc R . .
H22B H 0.7676 1.1087 0.1076 0.028 Uiso 1 1 calc R . .
C24 C 1.4139(3) 0.73357(14) 0.10008(13) 0.0288(4) Uani 1 1 d . . .
H24 H 1.5012 0.7823 0.0820 0.035 Uiso 1 1 calc R . .
C25 C 1.1637(4) 0.59008(14) 0.15476(14) 0.0325(5) Uani 1 1 d . . .
H25 H 1.0787 0.5407 0.1742 0.039 Uiso 1 1 calc R . .
C27 C 1.0740(3) 1.14771(12) 0.12092(11) 0.0203(4) Uani 1 1 d . . .
C28 C 1.2804(3) 1.06126(13) 0.04552(11) 0.0238(4) Uani 1 1 d . . .
H28A H 1.2984 1.0625 -0.0085 0.029 Uiso 1 1 calc R . .
H28B H 1.4278 1.0519 0.0701 0.029 Uiso 1 1 calc R . .
C31 C 0.9885(3) 1.24120(13) 0.11831(12) 0.0234(4) Uani 1 1 d . . .
C33 C 1.2513(3) 1.11146(12) 0.18194(11) 0.0200(4) Uani 1 1 d . . .
C35 C 1.1244(3) 1.31021(14) 0.09155(13) 0.0290(4) Uani 1 1 d . . .
H35 H 1.2671 1.2987 0.0752 0.035 Uiso 1 1 calc R . .
C36 C 1.1702(4) 1.15141(13) 0.04143(12) 0.0274(4) Uani 1 1 d . . .
H36A H 1.0514 1.1714 0.0008 0.033 Uiso 1 1 calc R . .
H36B H 1.2780 1.1962 0.0254 0.033 Uiso 1 1 calc R . .
C37 C 1.4942(4) 0.65091(15) 0.09909(14) 0.0337(5) Uani 1 1 d . . .
H37 H 1.6356 0.6434 0.0799 0.040 Uiso 1 1 calc R . .
C38 C 0.7822(3) 1.25905(14) 0.14396(15) 0.0327(5) Uani 1 1 d . . .
H38 H 0.6887 1.2126 0.1633 0.039 Uiso 1 1 calc R . .
C39 C 0.7120(4) 1.34442(16) 0.14156(17) 0.0402(6) Uani 1 1 d . . .
H39 H 0.5713 1.3559 0.1594 0.048 Uiso 1 1 calc R . .
C40 C 1.0534(4) 1.39533(15) 0.08863(15) 0.0360(5) Uani 1 1 d . . .
H40 H 1.1468 1.4419 0.0698 0.043 Uiso 1 1 calc R . .
C42 C 1.3688(4) 0.57910(14) 0.12598(14) 0.0334(5) Uani 1 1 d . . .
H42 H 1.4233 0.5227 0.1247 0.040 Uiso 1 1 calc R . .
C45 C 0.8467(4) 1.41261(15) 0.11316(16) 0.0402(6) Uani 1 1 d . . .
H45 H 0.7975 1.4712 0.1105 0.048 Uiso 1 1 calc R . .
N2 N 0.9198(3) 0.49674(11) 0.32607(10) 0.0245(4) Uani 1 1 d . . .
N7 N 1.2259(3) 0.48997(11) 0.40828(10) 0.0240(3) Uani 1 1 d . . .
N8 N 1.3615(3) 0.78226(11) 0.29187(10) 0.0260(4) Uani 1 1 d . . .
C10 C 1.1130(3) 0.46051(13) 0.36240(11) 0.0225(4) Uani 1 1 d . . .
C11 C 0.9550(3) 0.61660(13) 0.37225(11) 0.0217(4) Uani 1 1 d . . .
C12 C 0.8399(3) 0.57477(13) 0.33094(11) 0.0229(4) Uani 1 1 d . . .
C15 C 0.8737(3) 0.70806(13) 0.37060(12) 0.0238(4) Uani 1 1 d . . .
H15A H 0.7497 0.7027 0.4062 0.029 Uiso 1 1 calc R . .
H15B H 0.8195 0.7462 0.3169 0.029 Uiso 1 1 calc R . .
C17 C 1.1423(3) 0.56856(12) 0.41281(11) 0.0216(4) Uani 1 1 d . . .
N18 N 0.6448(3) 0.61097(13) 0.29410(12) 0.0306(4) Uani 1 1 d . . .
C19 C 1.2232(3) 0.77105(12) 0.33579(11) 0.0196(4) Uani 1 1 d . . .
C21 C 1.2099(3) 0.37832(13) 0.35097(11) 0.0248(4) Uani 1 1 d . . .
C23 C 1.2714(3) 0.60173(13) 0.46439(11) 0.0249(4) Uani 1 1 d . . .
H23A H 1.4168 0.6143 0.4418 0.030 Uiso 1 1 calc R . .
H23B H 1.2940 0.5536 0.5169 0.030 Uiso 1 1 calc R . .
C26 C 1.0541(3) 0.75362(12) 0.39577(11) 0.0209(4) Uani 1 1 d . . .
C29 C 1.1624(4) 0.68604(13) 0.47386(11) 0.0265(4) Uani 1 1 d . . .
H29A H 1.2731 0.7151 0.4922 0.032 Uiso 1 1 calc R . .
H29B H 1.0500 0.6691 0.5142 0.032 Uiso 1 1 calc R . .
C30 C 1.5168(4) 0.26925(15) 0.36196(14) 0.0352(5) Uani 1 1 d . . .
H30 H 1.6652 0.2477 0.3767 0.042 Uiso 1 1 calc R . .
C32 C 0.9669(3) 0.84173(13) 0.40400(12) 0.0249(4) Uani 1 1 d . . .
C34 C 1.4279(3) 0.34668(14) 0.37192(13) 0.0303(5) Uani 1 1 d . . .
H34 H 1.5160 0.3780 0.3930 0.036 Uiso 1 1 calc R . .
C41 C 1.1760(4) 0.25555(16) 0.30822(14) 0.0373(5) Uani 1 1 d . . .
H41 H 1.0897 0.2247 0.2859 0.045 Uiso 1 1 calc R . .
C43 C 1.0849(4) 0.33262(15) 0.31795(13) 0.0318(5) Uani 1 1 d . . .
H43 H 0.9372 0.3544 0.3021 0.038 Uiso 1 1 calc R . .
C44 C 1.0681(5) 0.91893(16) 0.36995(16) 0.0438(6) Uani 1 1 d . . .
H44 H 1.1928 0.9185 0.3392 0.053 Uiso 1 1 calc R . .
C46 C 1.3906(4) 0.22329(15) 0.33067(14) 0.0372(5) Uani 1 1 d . . .
H46 H 1.4513 0.1700 0.3247 0.045 Uiso 1 1 calc R . .
C49 C 0.8108(5) 1.00009(18) 0.42384(17) 0.0503(7) Uani 1 1 d . . .
H18A H 0.590(4) 0.5821(19) 0.2679(16) 0.038(7) Uiso 1 1 d . . .
H18B H 0.585(5) 0.666(2) 0.2916(17) 0.045(8) Uiso 1 1 d . . .
C1 C 0.801(3) 0.8437(8) 0.4554(7) 0.034(3) Uani 0.50 1 d P . .
C2 C 0.9901(6) 0.99759(18) 0.38001(18) 0.0562(8) Uani 1 1 d . . .
H2 H 1.0623 1.0501 0.3561 0.067 Uiso 1 1 calc R . .
C5 C 0.716(4) 0.9192(11) 0.4642(9) 0.045(3) Uani 0.50 1 d P . .
C7 C 0.700(4) 0.9304(14) 0.4486(13) 0.085(6) Uani 0.50 1 d P . .
C8 C 0.769(3) 0.8458(13) 0.4414(11) 0.066(5) Uani 0.50 1 d P . .
H49 H 0.759(5) 1.055(2) 0.431(2) 0.065(10) Uiso 1 1 d . . .
H1A H 0.720(10) 0.782(4) 0.484(3) 0.024(13) Uiso 0.50 1 d P . .
H1B H 0.667(17) 0.808(8) 0.450(7) 0.11(4) Uiso 0.50 1 d P . .
H5 H 0.582(7) 0.917(3) 0.492(2) 0.081(12) Uiso 1 1 d . . .

loop_
_atom_site_aniso_label
_atom_site_aniso_U_11
_atom_site_aniso_U_22
_atom_site_aniso_U_33
_atom_site_aniso_U_23
_atom_site_aniso_U_13
_atom_site_aniso_U_12
N1 0.0154(8) 0.0194(8) 0.0273(8) -0.0082(6) -0.0003(6) -0.0023(6)
C3 0.0124(8) 0.0185(9) 0.0277(9) -0.0077(7) -0.0041(7) -0.0018(7)
C4 0.0188(9) 0.0197(9) 0.0203(8) -0.0072(7) -0.0022(7) -0.0027(7)
N5 0.0221(8) 0.0199(8) 0.0238(8) -0.0087(6) 0.0025(6) -0.0051(6)
C6 0.0183(9) 0.0190(9) 0.0208(8) -0.0071(7) -0.0020(7) -0.0056(7)
N9 0.0204(9) 0.0300(9) 0.0376(10) -0.0175(8) -0.0037(7) 0.0017(7)
N13 0.0158(8) 0.0189(8) 0.0482(10) -0.0126(7) 0.0073(7) -0.0040(6)
C14 0.0215(10) 0.0201(9) 0.0217(9) -0.0083(7) -0.0009(7) -0.0021(7)
C16 0.0142(9) 0.0188(9) 0.0270(9) -0.0085(7) -0.0028(7) -0.0034(7)
C20 0.0213(10) 0.0248(10) 0.0358(11) -0.0135(8) 0.0051(8) -0.0049(8)
C22 0.0136(9) 0.0195(9) 0.0378(11) -0.0120(8) -0.0002(7) -0.0029(7)
C24 0.0244(10) 0.0239(10) 0.0388(11) -0.0116(9) 0.0086(8) -0.0073(8)
C25 0.0334(12) 0.0221(10) 0.0458(12) -0.0155(9) 0.0098(9) -0.0106(8)
C27 0.0172(9) 0.0174(9) 0.0272(9) -0.0088(7) 0.0002(7) -0.0043(7)
C28 0.0271(10) 0.0218(9) 0.0247(9) -0.0099(8) 0.0047(8) -0.0092(8)
C31 0.0207(10) 0.0194(9) 0.0307(10) -0.0098(8) -0.0035(8) -0.0025(7)
C33 0.0159(9) 0.0185(8) 0.0295(9) -0.0131(7) 0.0049(8) -0.0043(7)
C35 0.0227(10) 0.0238(10) 0.0417(12) -0.0133(9) 0.0014(8) -0.0039(8)
C36 0.0385(12) 0.0188(9) 0.0257(10) -0.0080(8) 0.0033(8) -0.0083(8)
C37 0.0251(11) 0.0297(11) 0.0489(13) -0.0180(10) 0.0097(9) -0.0026(9)
C38 0.0207(10) 0.0254(10) 0.0550(14) -0.0180(10) 0.0010(9) -0.0040(8)
C39 0.0206(11) 0.0329(12) 0.0730(17) -0.0270(12) 0.0002(10) -0.0002(9)
C40 0.0320(12) 0.0226(10) 0.0546(14) -0.0142(10) 0.0003(10) -0.0081(9)
C42 0.0344(12) 0.0230(10) 0.0466(13) -0.0176(9) 0.0067(10) -0.0019(9)
C45 0.0326(12) 0.0222(10) 0.0682(16) -0.0204(11) -0.0033(11) 0.0008(9)
N2 0.0183(8) 0.0249(8) 0.0316(9) -0.0112(7) 0.0018(6) -0.0050(6)
N7 0.0256(9) 0.0194(8) 0.0267(8) -0.0083(6) -0.0004(6) -0.0019(6)
N8 0.0174(8) 0.0253(8) 0.0349(9) -0.0102(7) 0.0029(7) -0.0042(6)
C10 0.0211(10) 0.0217(9) 0.0242(9) -0.0073(7) 0.0018(7) -0.0046(7)
C11 0.0177(9) 0.0212(9) 0.0247(9) -0.0060(7) 0.0044(7) -0.0050(7)
C12 0.0157(9) 0.0237(9) 0.0280(9) -0.0076(8) 0.0056(7) -0.0050(7)
C15 0.0141(9) 0.0219(9) 0.0346(10) -0.0089(8) 0.0028(7) -0.0043(7)
C17 0.0221(10) 0.0188(9) 0.0230(9) -0.0061(7) 0.0037(7) -0.0045(7)
N18 0.0168(9) 0.0313(10) 0.0473(11) -0.0190(9) -0.0031(7) -0.0018(7)
C19 0.0128(9) 0.0184(8) 0.0265(9) -0.0070(7) -0.0019(7) -0.0019(7)
C21 0.0259(10) 0.0225(9) 0.0268(10) -0.0095(8) 0.0018(8) -0.0044(8)
C23 0.0275(10) 0.0206(9) 0.0257(9) -0.0077(8) -0.0046(8) -0.0018(8)
C26 0.0150(9) 0.0198(9) 0.0268(9) -0.0075(7) 0.0040(7) -0.0023(7)
C29 0.0335(11) 0.0214(9) 0.0243(9) -0.0084(8) 0.0006(8) -0.0012(8)
C30 0.0265(11) 0.0341(12) 0.0493(13) -0.0216(10) -0.0032(9) 0.0020(9)
C32 0.0231(10) 0.0221(9) 0.0287(10) -0.0090(8) 0.0011(8) -0.0003(8)
C34 0.0242(11) 0.0301(11) 0.0413(12) -0.0188(9) -0.0043(9) -0.0023(8)
C41 0.0391(13) 0.0355(12) 0.0459(13) -0.0249(10) -0.0088(10) -0.0030(10)
C43 0.0274(11) 0.0315(11) 0.0403(12) -0.0177(9) -0.0056(9) -0.0026(9)
C44 0.0516(15) 0.0289(12) 0.0569(15) -0.0210(11) 0.0248(12) -0.0131(11)
C46 0.0427(14) 0.0309(11) 0.0441(13) -0.0225(10) -0.0006(10) 0.0021(10)
C49 0.0631(19) 0.0308(13) 0.0592(17) -0.0227(12) 0.0077(13) 0.0098(13)
C1 0.034(5) 0.021(4) 0.040(3) -0.003(3) 0.016(3) -0.006(3)
C2 0.083(2) 0.0278(12) 0.0633(18) -0.0212(12) 0.0295(16) -0.0161(13)
C5 0.054(7) 0.027(4) 0.046(3) -0.006(3) 0.031(3) 0.005(4)
C7 0.055(7) 0.079(13) 0.157(18) -0.085(12) 0.030(12) -0.001(9)
C8 0.037(7) 0.072(9) 0.126(13) -0.079(9) 0.034(8) -0.015(5)

loop_
_atom_type_symbol
_atom_type_description
_atom_type_scat_dispersion_real
_atom_type_scat_dispersion_imag
_atom_type_scat_source
C C 0.0181 0.0091 'International Tables Vol C Tables 4.2.6.8 and 6.1.1.4'
H H 0.0000 0.0000 'International Tables Vol C Tables 4.2.6.8 and 6.1.1.4'
N N 0.0311 0.0180 'International Tables Vol C Tables 4.2.6.8 and 6.1.1.4'

loop_
_geom_angle_atom_site_label_1
_geom_angle_atom_site_label_2
_geom_angle_atom_site_label_3
_geom_angle
_geom_angle_site_symmetry_1
_geom_angle_site_symmetry_3
_geom_angle_publ_flag
C4 N1 C3 116.70(16) . . ?
N1 C3 C16 121.24(17) . . ?
N13 C3 N1 116.99(16) . . ?
N13 C3 C16 121.77(17) . . ?
N1 C4 C14 116.84(16) . . ?
N5 C4 N1 126.85(17) . . ?
N5 C4 C14 116.31(17) . . ?
C4 N5 C6 115.67(16) . . ?
N5 C6 C16 122.90(17) . . ?
N5 C6 C28 115.45(16) . . ?
C16 C6 C28 121.65(17) . . ?
C3 N13 H13A 120.0 . . ?
C3 N13 H13B 120.0 . . ?
H13A N13 H13B 120.0 . . ?
C20 C14 C4 120.44(17) . . ?
C24 C14 C4 120.51(17) . . ?
C24 C14 C20 119.05(18) . . ?
C3 C16 C22 120.27(17) . . ?
C6 C16 C3 116.26(17) . . ?
C6 C16 C22 123.41(17) . . ?
C14 C20 H20 119.8 . . ?
C25 C20 C14 120.38(19) . . ?
C25 C20 H20 119.8 . . ?
C16 C22 H22A 109.1 . . ?
C16 C22 H22B 109.1 . . ?
C16 C22 C27 112.50(15) . . ?
H22A C22 H22B 107.8 . . ?
C27 C22 H22A 109.1 . . ?
C27 C22 H22B 109.1 . . ?
C14 C24 H24 119.8 . . ?
C37 C24 C14 120.41(19) . . ?
C37 C24 H24 119.8 . . ?
C20 C25 H25 119.9 . . ?
C42 C25 C20 120.22(19) . . ?
C42 C25 H25 119.9 . . ?
C22 C27 C36 107.92(15) . . ?
C31 C27 C22 113.34(15) . . ?
C31 C27 C36 111.71(15) . . ?
C33 C27 C22 107.82(15) . . ?
C33 C27 C31 107.74(15) . . ?
C33 C27 C36 108.13(16) . . ?
C6 C28 H28A 108.9 . . ?
C6 C28 H28B 108.9 . . ?
C6 C28 C36 113.37(16) . . ?
H28A C28 H28B 107.7 . . ?
C36 C28 H28A 108.9 . . ?
C36 C28 H28B 108.9 . . ?
C35 C31 C27 119.01(17) . . ?
C38 C31 C27 122.28(17) . . ?
C38 C31 C35 118.68(18) . . ?
N9 C33 C27 178.2(2) . . ?
C31 C35 H35 119.7 . . ?
C40 C35 C31 120.7(2) . . ?
C40 C35 H35 119.7 . . ?
C27 C36 H36A 109.1 . . ?
C27 C36 H36B 109.1 . . ?
C28 C36 C27 112.60(15) . . ?
C28 C36 H36A 109.1 . . ?
C28 C36 H36B 109.1 . . ?
H36A C36 H36B 107.8 . . ?
C24 C37 H37 119.9 . . ?
C24 C37 C42 120.2(2) . . ?
C42 C37 H37 119.9 . . ?
C31 C38 H38 119.8 . . ?
C39 C38 C31 120.5(2) . . ?
C39 C38 H38 119.7 . . ?
C38 C39 H39 119.9 . . ?
C45 C39 C38 120.1(2) . . ?
C45 C39 H39 119.9 . . ?
C35 C40 H40 119.9 . . ?
C45 C40 C35 120.1(2) . . ?
C45 C40 H40 119.9 . . ?
C25 C42 C37 119.67(19) . . ?
C25 C42 H42 120.2 . . ?
C37 C42 H42 120.2 . . ?
C39 C45 C40 119.9(2) . . ?
C39 C45 H45 120.1 . . ?
C40 C45 H45 120.1 . . ?
C10 N2 C12 116.51(17) . . ?
C10 N7 C17 115.70(16) . . ?
N2 C10 C21 116.25(17) . . ?
N7 C10 N2 126.74(18) . . ?
N7 C10 C21 117.01(17) . . ?
C12 C11 C15 120.80(17) . . ?
C17 C11 C12 116.02(17) . . ?
C17 C11 C15 123.18(17) . . ?
N2 C12 C11 121.62(17) . . ?
N2 C12 N18 116.18(18) . . ?
N18 C12 C11 122.21(18) . . ?
C11 C15 H15A 109.2 . . ?
C11 C15 H15B 109.2 . . ?
C11 C15 C26 112.21(15) . . ?
H15A C15 H15B 107.9 . . ?
C26 C15 H15A 109.2 . . ?
C26 C15 H15B 109.2 . . ?
N7 C17 C11 122.91(18) . . ?
N7 C17 C23 115.41(16) . . ?
C11 C17 C23 121.67(17) . . ?
C12 N18 H18A 115.8(18) . . ?
C12 N18 H18B 121.2(18) . . ?
H18A N18 H18B 123(3) . . ?
N8 C19 C26 176.8(2) . . ?
C34 C21 C10 120.41(18) . . ?
C34 C21 C43 118.98(19) . . ?
C43 C21 C10 120.60(18) . . ?
C17 C23 H23A 108.8 . . ?
C17 C23 H23B 108.8 . . ?
C17 C23 C29 114.00(16) . . ?
H23A C23 H23B 107.6 . . ?
C29 C23 H23A 108.8 . . ?
C29 C23 H23B 108.8 . . ?
C15 C26 C29 108.16(16) . . ?
C19 C26 C15 107.71(16) . . ?
C19 C26 C29 107.30(15) . . ?
C19 C26 C32 109.53(15) . . ?
C32 C26 C15 112.75(15) . . ?
C32 C26 C29 111.18(16) . . ?
C23 C29 C26 111.84(16) . . ?
C23 C29 H29A 109.2 . . ?
C23 C29 H29B 109.2 . . ?
C26 C29 H29A 109.2 . . ?
C26 C29 H29B 109.2 . . ?
H29A C29 H29B 107.9 . . ?
C34 C30 H30 119.7 . . ?
C46 C30 H30 119.7 . . ?
C46 C30 C34 120.5(2) . . ?
C44 C32 C26 121.73(19) . . ?
C44 C32 C1 116.8(6) . . ?
C44 C32 C8 118.9(8) . . ?
C1 C32 C26 120.8(6) . . ?
C1 C32 C8 12.9(14) . . ?
C8 C32 C26 119.1(8) . . ?
C21 C34 H34 119.9 . . ?
C30 C34 C21 120.13(19) . . ?
C30 C34 H34 119.9 . . ?
C43 C41 H41 119.7 . . ?
C46 C41 H41 119.7 . . ?
C46 C41 C43 120.6(2) . . ?
C21 C43 H43 119.9 . . ?
C41 C43 C21 120.2(2) . . ?
C41 C43 H43 119.9 . . ?
C32 C44 H44 119.6 . . ?
C32 C44 C2 120.8(2) . . ?
C2 C44 H44 119.6 . . ?
C30 C46 H46 120.2 . . ?
C41 C46 C30 119.5(2) . . ?
C41 C46 H46 120.2 . . ?
C2 C49 C5 118.7(8) . . ?
C2 C49 H49 120(2) . . ?
C5 C49 H49 121(2) . . ?
C7 C49 C2 118.5(10) . . ?
C7 C49 C5 11.0(19) . . ?
C7 C49 H49 121(2) . . ?
C32 C1 C7 117.1(12) . . ?
C32 C1 H1A 118(3) . . ?
C32 C1 H1B 113(6) . . ?
C5 C1 C32 123.5(11) . . ?
C5 C1 C7 11.2(15) . . ?
C5 C1 H1A 118(3) . . ?
C5 C1 H1B 107(6) . . ?
C7 C1 H1A 122(3) . . ?
C7 C1 H1B 104(6) . . ?
H1A C1 H1B 36(6) . . ?
C44 C2 H2 119.6 . . ?
C49 C2 C44 120.7(3) . . ?
C49 C2 H2 119.6 . . ?
C49 C5 H5 123(3) . . ?
C1 C5 C49 118.6(14) . . ?
C1 C5 C8 12.8(14) . . ?
C1 C5 H5 118(3) . . ?
C8 C5 C49 118.4(14) . . ?
C8 C5 H5 115(3) . . ?
C49 C7 C1 120.4(19) . . ?
C49 C7 C8 124(2) . . ?
C49 C7 H5 126(3) . . ?
C1 C7 C8 12.5(14) . . ?
C1 C7 H5 105(3) . . ?
C8 C7 H5 107(3) . . ?
C32 C8 C5 118.4(18) . . ?
C32 C8 C7 116.0(18) . . ?
C32 C8 H1A 117(3) . . ?
C32 C8 H1B 127(7) . . ?
C5 C8 C7 11.4(15) . . ?
C5 C8 H1A 113(3) . . ?
C5 C8 H1B 115(7) . . ?
C7 C8 H1A 121(3) . . ?
C7 C8 H1B 115(7) . . ?
H1A C8 H1B 38(7) . . ?

loop_
_geom_bond_atom_site_label_1
_geom_bond_atom_site_label_2
_geom_bond_distance
_geom_bond_site_symmetry_2
_geom_bond_publ_flag
N1 C3 1.345(2) . ?
N1 C4 1.339(2) . ?
C3 N13 1.343(2) . ?
C3 C16 1.418(3) . ?
C4 N5 1.336(2) . ?
C4 C14 1.491(2) . ?
N5 C6 1.354(2) . ?
C6 C16 1.380(3) . ?
C6 C28 1.507(3) . ?
N9 C33 1.149(3) . ?
N13 H13A 0.8800 . ?
N13 H13B 0.8800 . ?
C14 C20 1.393(3) . ?
C14 C24 1.393(3) . ?
C16 C22 1.506(2) . ?
C20 H20 0.9500 . ?
C20 C25 1.388(3) . ?
C22 H22A 0.9900 . ?
C22 H22B 0.9900 . ?
C22 C27 1.543(2) . ?
C24 H24 0.9500 . ?
C24 C37 1.386(3) . ?
C25 H25 0.9500 . ?
C25 C42 1.386(3) . ?
C27 C31 1.535(2) . ?
C27 C33 1.484(3) . ?
C27 C36 1.554(3) . ?
C28 H28A 0.9900 . ?
C28 H28B 0.9900 . ?
C28 C36 1.523(3) . ?
C31 C35 1.396(3) . ?
C31 C38 1.392(3) . ?
C35 H35 0.9500 . ?
C35 C40 1.385(3) . ?
C36 H36A 0.9900 . ?
C36 H36B 0.9900 . ?
C37 H37 0.9500 . ?
C37 C42 1.387(3) . ?
C38 H38 0.9500 . ?
C38 C39 1.391(3) . ?
C39 H39 0.9500 . ?
C39 C45 1.383(3) . ?
C40 H40 0.9500 . ?
C40 C45 1.384(3) . ?
C42 H42 0.9500 . ?
C45 H45 0.9500 . ?
N2 C10 1.339(3) . ?
N2 C12 1.344(3) . ?
N7 C10 1.338(3) . ?
N7 C17 1.356(2) . ?
N8 C19 1.148(3) . ?
C10 C21 1.489(3) . ?
C11 C12 1.419(3) . ?
C11 C15 1.504(3) . ?
C11 C17 1.379(3) . ?
C12 N18 1.352(3) . ?
C15 H15A 0.9900 . ?
C15 H15B 0.9900 . ?
C15 C26 1.551(3) . ?
C17 C23 1.512(3) . ?
N18 H18A 0.87(3) . ?
N18 H18B 0.92(3) . ?
C19 C26 1.477(3) . ?
C21 C34 1.394(3) . ?
C21 C43 1.397(3) . ?
C23 H23A 0.9900 . ?
C23 H23B 0.9900 . ?
C23 C29 1.529(3) . ?
C26 C29 1.552(3) . ?
C26 C32 1.534(3) . ?
C29 H29A 0.9900 . ?
C29 H29B 0.9900 . ?
C30 H30 0.9500 . ?
C30 C34 1.392(3) . ?
C30 C46 1.385(3) . ?
C32 C44 1.378(3) . ?
C32 C1 1.389(14) . ?
C32 C8 1.399(18) . ?
C34 H34 0.9500 . ?
C41 H41 0.9500 . ?
C41 C43 1.389(3) . ?
C41 C46 1.380(3) . ?
C43 H43 0.9500 . ?
C44 H44 0.9500 . ?
C44 C2 1.392(3) . ?
C46 H46 0.9500 . ?
C49 C2 1.367(4) . ?
C49 C5 1.422(17) . ?
C49 C7 1.30(2) . ?
C49 H49 0.97(4) . ?
C1 C5 1.35(2) . ?
C1 C7 1.44(3) . ?
C1 H1A 1.10(7) . ?
C1 H1B 1.07(11) . ?
C2 H2 0.9500 . ?
C5 C8 1.41(3) . ?
C5 H5 0.96(5) . ?
C7 C8 1.45(3) . ?
C7 H5 1.05(4) . ?
C8 H1A 1.10(6) . ?
C8 H1B 0.89(12) . ?

loop_
_geom_torsion_atom_site_label_1
_geom_torsion_atom_site_label_2
_geom_torsion_atom_site_label_3
_geom_torsion_atom_site_label_4
_geom_torsion
_geom_torsion_site_symmetry_1
_geom_torsion_site_symmetry_2
_geom_torsion_site_symmetry_3
_geom_torsion_site_symmetry_4
_geom_torsion_publ_flag
N1 C3 C16 C6 5.7(3) . . . . ?
N1 C3 C16 C22 -176.92(16) . . . . ?
N1 C4 N5 C6 4.0(3) . . . . ?
N1 C4 C14 C20 10.5(3) . . . . ?
N1 C4 C14 C24 -169.31(18) . . . . ?
C3 N1 C4 N5 -4.1(3) . . . . ?
C3 N1 C4 C14 176.39(15) . . . . ?
C3 C16 C22 C27 164.48(17) . . . . ?
C4 N1 C3 N13 179.18(16) . . . . ?
C4 N1 C3 C16 -1.1(3) . . . . ?
C4 N5 C6 C16 1.5(3) . . . . ?
C4 N5 C6 C28 -179.08(16) . . . . ?
C4 C14 C20 C25 179.31(19) . . . . ?
C4 C14 C24 C37 -178.79(19) . . . . ?
N5 C4 C14 C20 -169.05(18) . . . . ?
N5 C4 C14 C24 11.2(3) . . . . ?
N5 C6 C16 C3 -6.0(3) . . . . ?
N5 C6 C16 C22 176.77(17) . . . . ?
N5 C6 C28 C36 171.32(16) . . . . ?
C6 C16 C22 C27 -18.4(3) . . . . ?
C6 C28 C36 C27 41.8(2) . . . . ?
N13 C3 C16 C6 -174.53(17) . . . . ?
N13 C3 C16 C22 2.8(3) . . . . ?
C14 C4 N5 C6 -176.55(15) . . . . ?
C14 C20 C25 C42 -0.4(3) . . . . ?
C14 C24 C37 C42 -0.6(3) . . . . ?
C16 C6 C28 C36 -9.2(3) . . . . ?
C16 C22 C27 C31 172.55(15) . . . . ?
C16 C22 C27 C33 -68.3(2) . . . . ?
C16 C22 C27 C36 48.3(2) . . . . ?
C20 C14 C24 C37 1.4(3) . . . . ?
C20 C25 C42 C37 1.3(4) . . . . ?
C22 C27 C31 C35 -173.18(18) . . . . ?
C22 C27 C31 C38 8.8(3) . . . . ?
C22 C27 C33 N9 117(6) . . . . ?
C22 C27 C36 C28 -61.6(2) . . . . ?
C24 C14 C20 C25 -0.9(3) . . . . ?
C24 C37 C42 C25 -0.8(4) . . . . ?
C27 C31 C35 C40 -179.75(19) . . . . ?
C27 C31 C38 C39 179.2(2) . . . . ?
C28 C6 C16 C3 174.61(17) . . . . ?
C28 C6 C16 C22 -2.6(3) . . . . ?
C31 C27 C33 N9 -120(6) . . . . ?
C31 C27 C36 C28 173.13(16) . . . . ?
C31 C35 C40 C45 0.7(4) . . . . ?
C31 C38 C39 C45 0.3(4) . . . . ?
C33 C27 C31 C35 67.6(2) . . . . ?
C33 C27 C31 C38 -110.4(2) . . . . ?
C33 C27 C36 C28 54.7(2) . . . . ?
C35 C31 C38 C39 1.1(3) . . . . ?
C35 C40 C45 C39 0.8(4) . . . . ?
C36 C27 C31 C35 -51.0(2) . . . . ?
C36 C27 C31 C38 131.0(2) . . . . ?
C36 C27 C33 N9 1(6) . . . . ?
C38 C31 C35 C40 -1.7(3) . . . . ?
C38 C39 C45 C40 -1.3(4) . . . . ?
N2 C10 C21 C34 166.34(19) . . . . ?
N2 C10 C21 C43 -12.6(3) . . . . ?
N7 C10 C21 C34 -14.3(3) . . . . ?
N7 C10 C21 C43 166.72(19) . . . . ?
N7 C17 C23 C29 -174.95(16) . . . . ?
N8 C19 C26 C15 -122(4) . . . . ?
N8 C19 C26 C29 -6(4) . . . . ?
N8 C19 C26 C32 115(4) . . . . ?
C10 N2 C12 C11 0.2(3) . . . . ?
C10 N2 C12 N18 179.98(18) . . . . ?
C10 N7 C17 C11 -0.9(3) . . . . ?
C10 N7 C17 C23 -179.66(17) . . . . ?
C10 C21 C34 C30 179.2(2) . . . . ?
C10 C21 C43 C41 -179.4(2) . . . . ?
C11 C15 C26 C19 66.0(2) . . . . ?
C11 C15 C26 C29 -49.7(2) . . . . ?
C11 C15 C26 C32 -173.04(16) . . . . ?
C11 C17 C23 C29 6.3(3) . . . . ?
C12 N2 C10 N7 5.9(3) . . . . ?
C12 N2 C10 C21 -174.82(16) . . . . ?
C12 C11 C15 C26 -161.78(17) . . . . ?
C12 C11 C17 N7 6.2(3) . . . . ?
C12 C11 C17 C23 -175.18(17) . . . . ?
C15 C11 C12 N2 174.10(17) . . . . ?
C15 C11 C12 N18 -5.6(3) . . . . ?
C15 C11 C17 N7 -173.71(17) . . . . ?
C15 C11 C17 C23 4.9(3) . . . . ?
C15 C26 C29 C23 61.7(2) . . . . ?
C15 C26 C32 C44 -131.1(2) . . . . ?
C15 C26 C32 C1 58.2(9) . . . . ?
C15 C26 C32 C8 43.5(10) . . . . ?
C17 N7 C10 N2 -5.6(3) . . . . ?
C17 N7 C10 C21 175.15(16) . . . . ?
C17 C11 C12 N2 -5.8(3) . . . . ?
C17 C11 C12 N18 174.47(18) . . . . ?
C17 C11 C15 C26 18.1(3) . . . . ?
C17 C23 C29 C26 -40.0(2) . . . . ?
C19 C26 C29 C23 -54.2(2) . . . . ?
C19 C26 C32 C44 -11.2(3) . . . . ?
C19 C26 C32 C1 178.2(8) . . . . ?
C19 C26 C32 C8 163.4(10) . . . . ?
C26 C32 C44 C2 -178.1(2) . . . . ?
C26 C32 C1 C5 -178.9(15) . . . . ?
C26 C32 C1 C7 -168.3(15) . . . . ?
C26 C32 C8 C5 166.0(12) . . . . ?
C26 C32 C8 C7 178.6(14) . . . . ?
C29 C26 C32 C44 107.2(2) . . . . ?
C29 C26 C32 C1 -63.4(9) . . . . ?
C29 C26 C32 C8 -78.2(10) . . . . ?
C32 C26 C29 C23 -173.97(16) . . . . ?
C32 C44 C2 C49 -0.1(5) . . . . ?
C32 C1 C5 C49 -5(3) . . . . ?
C32 C1 C5 C8 88(6) . . . . ?
C32 C1 C7 C49 -29(3) . . . . ?
C32 C1 C7 C8 82(6) . . . . ?
C34 C21 C43 C41 1.7(3) . . . . ?
C34 C30 C46 C41 0.9(4) . . . . ?
C43 C21 C34 C30 -1.8(3) . . . . ?
C43 C41 C46 C30 -1.1(4) . . . . ?
C44 C32 C1 C5 10(2) . . . . ?
C44 C32 C1 C7 21(2) . . . . ?
C44 C32 C8 C5 -19(2) . . . . ?
C44 C32 C8 C7 -7(2) . . . . ?
C46 C30 C34 C21 0.5(4) . . . . ?
C46 C41 C43 C21 -0.2(4) . . . . ?
C49 C5 C8 C32 24(3) . . . . ?
C49 C5 C8 C7 -57(8) . . . . ?
C49 C7 C8 C32 -1(3) . . . . ?
C49 C7 C8 C5 104(11) . . . . ?
C1 C32 C44 C2 -7.1(8) . . . . ?
C1 C32 C8 C5 65(6) . . . . ?
C1 C32 C8 C7 77(6) . . . . ?
C1 C5 C8 C32 -70(6) . . . . ?
C1 C5 C8 C7 -151(12) . . . . ?
C1 C7 C8 C32 -77(6) . . . . ?
C1 C7 C8 C5 28(11) . . . . ?
C2 C49 C5 C1 -2(2) . . . . ?
C2 C49 C5 C8 -17(2) . . . . ?
C2 C49 C7 C1 22(3) . . . . ?
C2 C49 C7 C8 8(3) . . . . ?
C5 C49 C2 C44 5.0(11) . . . . ?
C5 C49 C7 C1 -72(9) . . . . ?
C5 C49 C7 C8 -86(9) . . . . ?
C5 C1 C7 C49 98(11) . . . . ?
C5 C1 C7 C8 -150(12) . . . . ?
C7 C49 C2 C44 -7.6(14) . . . . ?
C7 C49 C5 C1 89(9) . . . . ?
C7 C49 C5 C8 75(9) . . . . ?
C7 C1 C5 C49 -63(9) . . . . ?
C7 C1 C5 C8 30(12) . . . . ?
C8 C32 C44 C2 7.3(10) . . . . ?
C8 C32 C1 C5 -93(6) . . . . ?
C8 C32 C1 C7 -82(5) . . . . ?
